data_7127844
loop_
_publ_author_name
'Geng, Lin'
'Li, Qiao-Hong'
'Wang, San-Tai'
'Liu, Ya-Jie'
'Fang, Wei-Hui'
'Zhang, Jian'

_publ_section_title
;
 Aluminium nanorings: configuration deformation and structural
 transformation.
;
_journal_issue 16
_journal_name_full 'Chemical communications (Cambridge, England)'
_journal_page_first 2085
_journal_page_last 2088
_journal_paper_doi 10.1039/d0cc07513b
_journal_volume 57
_journal_year 2021
_chemical_formula_moiety 'C50 H110 Al10 O40'
_chemical_formula_sum 'C50 H110 Al10 O40'
_chemical_formula_weight 1621.17
_space_group_crystal_system monoclinic
_space_group_IT_number 12
_space_group_name_Hall '-C 2y'
_space_group_name_H-M_alt 'C 1 2/m 1'
_atom_sites_solution_hydrogens mixed
_audit_creation_date 2021-01-16
_audit_creation_method
;
Olex2 1.2
(compiled 2018.05.29 svn.r3508 for OlexSys, GUI svn.r5506)
;
_audit_update_record
;
2021-01-18 deposited with the CCDC.	2021-01-20 downloaded from the CCDC.
;
_cell_angle_alpha 90
_cell_angle_beta 115.686(3)
_cell_angle_gamma 90
_cell_formula_units_Z 2
_cell_length_a 20.1093(5)
_cell_length_b 27.0496(6)
_cell_length_c 7.7076(2)
_cell_measurement_reflns_used 16101
_cell_measurement_temperature 107.3(3)
_cell_measurement_theta_max 59.1620
_cell_measurement_theta_min 2.5230
_cell_volume 3778.24(19)
_computing_cell_refinement 'CrysAlisPro 1.171.39.46c (Rigaku OD, 2018)'
_computing_data_collection 'CrysAlisPro 1.171.39.46c (Rigaku OD, 2018)'
_computing_data_reduction 'CrysAlisPro 1.171.39.46c (Rigaku OD, 2018)'
_computing_molecular_graphics 'Olex2 (Dolomanov et al., 2009)'
_computing_publication_material 'Olex2 (Dolomanov et al., 2009)'
_computing_structure_refinement 'ShelXL (Sheldrick, 2015)'
_computing_structure_solution 'olex2.solve 1.3 (Bourhis et al., 2015)'
_diffrn_ambient_environment N~2~
_diffrn_ambient_temperature 107.3(3)
_diffrn_detector 'CCD plate'
_diffrn_detector_type HyPix
_diffrn_measured_fraction_theta_full 0.992
_diffrn_measured_fraction_theta_max 0.993
_diffrn_measurement_details
;
List of Runs (angles in degrees, time in seconds):

  # Type    Start    End  Width  t~exp~   \w     \q     \k     \f   Frames
#--------------------------------------------------------------------------
  1  \w     62.00  97.00   0.50    0.45    --   72.34-108.00  89.00   70
  2  \w     98.00 139.00   0.50    0.45    --   72.34 108.00-173.00   82
  3  \w    -98.00 -45.00   0.50    0.45    --  -75.46 108.00-173.00  106
  4  \w   -118.00 -93.00   0.50    0.45    --  -75.46-108.00  89.00   50
  5  \w    -28.00  15.00   0.50    0.11    --   -1.56 -57.00   0.00   86
  6  \w    -55.00  14.00   0.50    0.11    --   -1.56 -57.00-180.00  138
  7  \w    -49.00   6.00   0.50    0.11    --   -1.56 -38.00 120.00  110
  8  \w    -14.00  72.00   0.50    0.11    --   -1.56  38.00 -30.00  172
  9  \w     23.00  56.00   0.50    0.11    --   -1.56  57.00 120.00   66
 10  \w    -18.00  20.00   0.50    0.11    --   -1.56  57.00 120.00   76
 11  \w    -14.00  41.00   0.50    0.11    --   -1.56  38.00-120.00  110
 12  \w    -59.00 -32.00   0.50    0.11    --   -1.56 -57.00   0.00   54
 13  \w    -52.00  12.00   0.50    0.11    --   -1.56 -38.00   0.00  128
 14  \w     49.00  78.00   0.50    0.45    --   72.34  77.00  90.00   58
 15  \w     49.00  77.00   0.50    0.45    --   72.34  77.00  30.00   56
 16  \w     49.00  75.00   0.50    0.45    --   72.34  77.00-120.00   52
 17  \w     58.00 114.00   0.50    0.45    --   72.34  38.00 -90.00  112
 18  \w      0.00  95.00   0.50    0.45    --   72.34 -77.00 -60.00  190
 19  \w      1.00  94.00   0.50    0.45    --   72.34 -77.00  90.00  186
 20  \w     49.00 108.00   0.50    0.45    --   72.34  77.00 -30.00  118
 21  \w     56.00 138.00   0.50    0.45    --   72.34  57.00 150.00  164
 22  \w      1.00  95.00   0.50    0.45    --   72.34 -77.00   0.00  188
 23  \w    114.00 140.00   0.50    0.45    --   72.34  74.00 -44.20   52
 24  \w     49.00  84.00   0.50    0.45    --   72.34  77.00   0.00   70
 25  \w     52.00  79.00   0.50    0.45    --   72.34  68.00 -61.73   54
 26  \w     51.00  77.00   0.50    0.45    --   72.34  71.00  59.12   52
 27  \w     21.00 102.00   0.50    0.45    --   72.34-125.00 120.00  162
 28  \w      1.00  65.00   0.50    0.45    --   72.34 -57.00 -60.00  128
 29  \w    113.00 139.00   0.50    0.45    --   72.34  77.00 -30.00   52
 30  \w    102.00 144.00   0.50    0.45    --   72.34  57.00 -73.52   84
 31  \w     50.00 112.00   0.50    0.45    --   72.34  74.00 -44.20  124
 32  \w     21.00 108.00   0.50    0.45    --   72.34-125.00 -60.00  174
 33  \w     49.00  75.00   0.50    0.45    --   72.34  77.00 -90.00   52
 34  \w     49.00  75.00   0.50    0.45    --   72.34  77.00 -60.00   52
 35  \w     98.00 135.00   0.50    0.45    --   72.34  77.00  90.00   74
 36  \w    102.00 129.00   0.50    0.45    --   72.34  77.00  60.00   54
 37  \w     91.00 145.00   0.50    0.45    --   72.34  77.00 -90.00  108
 38  \w     56.00  87.00   0.50    0.45    --   72.34  57.00 -73.52   62
 39  \w     96.00 144.00   0.50    0.45    --   72.34  77.00-120.00   96
 40  \w     49.00  77.00   0.50    0.45    --   72.34  77.00-180.00   56
 41  \w     96.00 143.00   0.50    0.45    --   72.34  77.00-180.00   94
 42  \w     49.00  79.00   0.50    0.45    --   72.34  77.00  60.00   60
 43  \w    -98.00 -58.00   0.50    0.45    --  -75.46 -62.00 144.53   80
 44  \w    -64.00  -2.00   0.50    0.45    --  -75.46  57.00-180.00  124
 45  \w    -78.00 -52.00   0.50    0.45    --  -75.46 -77.00 -63.87   52
 46  \w    -81.00 -54.00   0.50    0.45    --  -75.46 -70.00-145.55   54
 47  \w   -146.00 -60.00   0.50    0.45    --  -75.46 -46.00-170.84  172
 48  \w    -95.00 -52.00   0.50    0.45    --  -75.46 -77.00  23.43   86
 49  \w    -80.00 -53.00   0.50    0.45    --  -75.46 -77.00-150.00   54
 50  \w   -146.00 -60.00   0.50    0.45    --  -75.46 -60.00  51.82  172
 51  \w   -128.00 -50.00   0.50    0.45    --  -75.46 -80.00 125.41  156
 52  \w   -106.00 -26.00   0.50    0.45    --  -75.46 125.00-180.00  160
 53  \w    -29.00  -2.00   0.50    0.45    --  -75.46  38.00-180.00   54
 54  \w    -86.00 -52.00   0.50    0.45    --  -75.46 -77.00 -90.00   68
 55  \w   -145.00 -59.00   0.50    0.45    --  -75.46 -57.00  30.00  172
 56  \w    -76.00 -50.00   0.50    0.45    --  -75.46 -81.00-159.64   52
 57  \w    -77.00 -52.00   0.50    0.45    --  -75.46 -77.00 150.00   50
 58  \w    -95.00 -56.00   0.50    0.45    --  -75.46 -65.00-161.06   78
 59  \w    -76.00 -51.00   0.50    0.45    --  -75.46 -79.00-100.33   50
 60  \w   -136.00-110.00   0.50    0.45    --  -75.46 -79.00-100.33   52
 61  \w    -81.00 -52.00   0.50    0.45    --  -75.46 -77.00  90.00   58
 62  \w    -78.00 -53.00   0.50    0.45    --  -75.46 -73.00 176.50   50
 63  \w   -134.00-107.00   0.50    0.45    --  -75.46 -73.00 176.50   54
 64  \w    -82.00 -55.00   0.50    0.45    --  -75.46 -68.00 125.73   54
 65  \w    -77.00 -52.00   0.50    0.45    --  -75.46 -77.00-122.20   50
 66  \w   -148.00-122.00   0.50    0.45    --  -75.46 -77.00-122.20   52
;
_diffrn_measurement_device 'four-circle diffractometer'
_diffrn_measurement_device_type 'ROD, Synergy Custom system, HyPix'
_diffrn_measurement_method '\w scans'
_diffrn_orient_matrix_type 'CrysAlisPro convention (1999,Acta A55,543-557)'
_diffrn_orient_matrix_UB_11 0.0505860000
_diffrn_orient_matrix_UB_12 0.0357569000
_diffrn_orient_matrix_UB_13 0.0400604000
_diffrn_orient_matrix_UB_21 0.0460510000
_diffrn_orient_matrix_UB_22 -0.0321833000
_diffrn_orient_matrix_UB_23 -0.0233213000
_diffrn_orient_matrix_UB_31 -0.0279349000
_diffrn_orient_matrix_UB_32 0.0116885000
_diffrn_orient_matrix_UB_33 -0.1872119000
_diffrn_radiation_monochromator mirror
_diffrn_radiation_probe x-ray
_diffrn_radiation_type GaK\a
_diffrn_radiation_wavelength 1.3405
_diffrn_reflns_av_R_equivalents 0.0422
_diffrn_reflns_av_unetI/netI 0.0129
_diffrn_reflns_Laue_measured_fraction_full 0.992
_diffrn_reflns_Laue_measured_fraction_max 0.993
_diffrn_reflns_limit_h_max 25
_diffrn_reflns_limit_h_min -25
_diffrn_reflns_limit_k_max 33
_diffrn_reflns_limit_k_min -33
_diffrn_reflns_limit_l_max 9
_diffrn_reflns_limit_l_min -9
_diffrn_reflns_number 53526
_diffrn_reflns_point_group_measured_fraction_full 0.992
_diffrn_reflns_point_group_measured_fraction_max 0.993
_diffrn_reflns_theta_full 53.543
_diffrn_reflns_theta_max 56.904
_diffrn_reflns_theta_min 2.552
_diffrn_source 'micro-focus metaljet'
_exptl_absorpt_coefficient_mu 1.323
_exptl_absorpt_correction_T_max 1.00000
_exptl_absorpt_correction_T_min 0.74880
_exptl_absorpt_correction_type multi-scan
_exptl_absorpt_process_details
;
CrysAlisPro 1.171.39.46c (Rigaku Oxford Diffraction, 2018)
Empirical absorption correction using spherical harmonics,
 implemented in SCALE3 ABSPACK scaling algorithm.
;
_exptl_crystal_colour 'clear light colourless'
_exptl_crystal_colour_lustre clear
_exptl_crystal_colour_modifier light
_exptl_crystal_colour_primary colourless
_exptl_crystal_density_diffrn 1.425
_exptl_crystal_description block
_exptl_crystal_F_000 1720
_exptl_crystal_size_max 0.2
_exptl_crystal_size_mid 0.1
_exptl_crystal_size_min 0.1
_refine_diff_density_max 0.307
_refine_diff_density_min -0.279
_refine_diff_density_rms 0.057
_refine_ls_extinction_method none
_refine_ls_goodness_of_fit_ref 1.114
_refine_ls_hydrogen_treatment mixed
_refine_ls_matrix_type full
_refine_ls_number_parameters 300
_refine_ls_number_reflns 3931
_refine_ls_number_restraints 15
_refine_ls_restrained_S_all 1.123
_refine_ls_R_factor_all 0.0686
_refine_ls_R_factor_gt 0.0599
_refine_ls_shift/su_max 0.000
_refine_ls_shift/su_mean 0.000
_refine_ls_structure_factor_coef Fsqd
_refine_ls_weighting_details 'w=1/[\s^2^(Fo^2^)+(0.0718P)^2^+5.0632P] where P=(Fo^2^+2Fc^2^)/3'
_refine_ls_weighting_scheme calc
_refine_ls_wR_factor_gt 0.1605
_refine_ls_wR_factor_ref 0.1692
_reflns_Friedel_coverage 0.000
_reflns_number_gt 3346
_reflns_number_total 3931
_reflns_threshold_expression 'I > 2\s(I)'
_cod_data_source_file d0cc07513b2.cif
_cod_data_source_block AlOC-34
_cod_depositor_comments 'Adding full bibliography for 7127841--7127847.cif.'
_cod_original_cell_volume 3778.24(18)
_cod_database_code 7127844
_shelx_shelxl_version_number 2018/3
_chemical_oxdiff_formula 'Al C O'
_shelx_space_group_comment
;
The symmetry employed for this shelxl refinement is uniquely defined
by the following loop, which should always be used as a source of
symmetry information in preference to the above space-group names.
They are only intended as comments.
;
_shelx_estimated_absorpt_t_max 0.879
_shelx_estimated_absorpt_t_min 0.879
_reflns_odcompleteness_completeness 100.00
_reflns_odcompleteness_iscentric 1
_reflns_odcompleteness_theta 56.82
_olex2_refinement_description
;
1. Fixed Uiso
 At 1.2 times of:
  All C(H,H) groups, All C(H,H,H,H) groups
 At 1.5 times of:
  All C(H,H,H) groups
2. Restrained distances
 C8-C10A
 1.3 with sigma of 0.01
 H9A-C17
 1.7 with sigma of 0.01
 H9B-C17
 1.61 with sigma of 0.01
3. Uiso/Uaniso restraints and constraints
Uanis(C10A) \\sim Ueq, Uanis(C8) \\sim Ueq: with sigma of 0.01 and sigma for
terminal atoms of 0.02
4. Others
 Fixed Sof: H7A(0.5) H7B(0.5) H7C(0.5) H8AA(0.8) H8AB(0.8) H8BC(0.2) H8BD(0.2)
 C10(0.8) H10A(0.8) H10B(0.8) H10C(0.8) C13A(0.18) H13A(0.18) H13B(0.18)
 H13C(0.18) C12(0.8) H12A(0.8) H12B(0.8) H12C(0.8) C13(0.82) H13D(0.82)
 H13E(0.82) H13F(0.82) C14(0.58) H14A(0.58) H14B(0.58) H14C(0.58) C14A(0.42)
 H14D(0.42) H14E(0.42) H14F(0.42) C12A(0.2) H12D(0.2) H12E(0.2) H12F(0.2)
 C17(0.5) H17A(0.5) H17B(0.5) H17C(0.5) C10A(0.2) H10D(0.2) H10E(0.2) H10F(0.2)
 C19(0.325) H19A(0.325) H19B(0.325) H19C(0.325) C19A(0.175) H19D(0.175)
 H19E(0.175) H19F(0.175) H9A(0.5) H9B(0.5)
5.a Riding coordinates:
 C5(H5A,H5B,H5C), C6(H6A,H6B,H6C), C19(H19A,H19B,H19C), C19A(H19D,H19E,H19F)
5.b Secondary CH2 refined with riding coordinates:
 C4(H4A,H4B), C8(H8AA,H8AB), C8(H8BC,H8BD)
5.c Idealised Me refined as rotating group:
 C7(H7A,H7B,H7C), C10(H10A,H10B,H10C), C13A(H13A,H13B,H13C), C12(H12A,H12B,
 H12C), C13(H13D,H13E,H13F), C14(H14A,H14B,H14C), C14A(H14D,H14E,H14F),
 C12A(H12D,H12E,H12F), C17(H17A,H17B,H17C), C10A(H10D,H10E,H10F)
;
_olex2_submission_special_instructions 'No special instructions were received'
_oxdiff_exptl_absorpt_empirical_details
;
Empirical correction (ABSPACK) includes:
- Absorption correction using spherical harmonics
- Frame scaling
;
_oxdiff_exptl_absorpt_empirical_full_max 1.880
_oxdiff_exptl_absorpt_empirical_full_min 0.664

loop_
_space_group_symop_operation_xyz
'x, y, z'
'-x, y, -z'
'x+1/2, y+1/2, z'
'-x+1/2, y+1/2, -z'
'-x, -y, -z'
'x, -y, z'
'-x+1/2, -y+1/2, -z'
'x+1/2, -y+1/2, z'

loop_
_atom_site_label
_atom_site_type_symbol
_atom_site_fract_x
_atom_site_fract_y
_atom_site_fract_z
_atom_site_U_iso_or_equiv
_atom_site_adp_type
_atom_site_occupancy
_atom_site_site_symmetry_order
_atom_site_calc_flag
_atom_site_refinement_flags_posn
_atom_site_refinement_flags_adp
_atom_site_refinement_flags_occupancy
_atom_site_disorder_assembly
_atom_site_disorder_group
Al2 Al 0.35020(5) 0.36162(4) 0.35665(12) 0.0649(3) Uani 1 1 d . . . . .
Al3 Al 0.25722(5) 0.44711(4) 0.27315(12) 0.0663(3) Uani 1 1 d . . . . .
Al1 Al 0.500000 0.32873(5) 0.500000 0.0660(3) Uani 1 2 d S T P D .
O1 O 0.56402(11) 0.37496(8) 0.6732(3) 0.0609(5) Uani 1 1 d . . . . .
O2 O 0.29980(14) 0.500000 0.2025(4) 0.0605(7) Uani 1 2 d S T P . .
O3 O 0.34444(10) 0.42226(8) 0.4688(2) 0.0604(5) Uani 1 1 d . . . . .
O4 O 0.28362(11) 0.39772(8) 0.1473(3) 0.0658(5) Uani 1 1 d . . . . .
O5 O 0.24079(15) 0.500000 0.4077(4) 0.0691(8) Uani 1 2 d S T P . .
O6 O 0.33541(13) 0.30366(9) 0.2022(3) 0.0728(6) Uani 1 1 d . . . . .
O7 O 0.16604(12) 0.45868(11) 0.0521(3) 0.0795(7) Uani 1 1 d . . . . .
O8 O 0.42382(12) 0.33214(8) 0.5758(3) 0.0681(5) Uani 1 1 d . . . . .
O9 O 0.27417(14) 0.33558(10) 0.4163(3) 0.0789(7) Uani 1 1 d . . . . .
O10 O 0.45182(13) 0.27674(9) 0.3180(3) 0.0743(6) Uani 1 1 d . . . . .
O11 O 0.20176(12) 0.40245(12) 0.3533(3) 0.0798(7) Uani 1 1 d . . . . .
C1 C 0.1375(3) 0.500000 -0.0143(7) 0.0831(15) Uani 1 2 d S T P . .
C2 C 0.2180(2) 0.35817(18) 0.4068(5) 0.0808(11) Uani 1 1 d . . . . .
C3 C 0.3840(2) 0.27391(13) 0.2054(4) 0.0706(8) Uani 1 1 d . . . . .
C4 C 0.3579(2) 0.23182(14) 0.0642(5) 0.0813(10) Uani 1 1 d . . . . .
H4A H 0.317253 0.215570 0.077138 0.098 Uiso 1 1 calc R . . . .
H4B H 0.338746 0.245380 -0.064882 0.098 Uiso 1 1 calc R . . . .
C5 C 0.4143(2) 0.19387(16) 0.0846(6) 0.0913(11) Uani 1 1 d . . . . .
H5A H 0.391146 0.166839 -0.001212 0.137 Uiso 1 1 d R . . . .
H5B H 0.436716 0.181989 0.214848 0.137 Uiso 1 1 d R . . . .
H5C H 0.451466 0.208219 0.053458 0.137 Uiso 1 1 d R . . . .
C6 C 0.2525(3) 0.38761(17) -0.0517(5) 0.0974(13) Uani 1 1 d . . . . .
H6A H 0.281324 0.362852 -0.077058 0.146 Uiso 1 1 d R . . . .
H6B H 0.252124 0.417312 -0.120398 0.146 Uiso 1 1 d R . . . .
H6C H 0.202864 0.375902 -0.093458 0.146 Uiso 1 1 d R . . . .
C7 C 0.1916(4) 0.500000 0.4985(9) 0.0986(18) Uani 1 2 d S T P . .
H7A H 0.142247 0.506595 0.403909 0.148 Uiso 0.5 1 calc GR . . . .
H7B H 0.206578 0.525112 0.596106 0.148 Uiso 0.5 1 calc GR . . . .
H7C H 0.193197 0.468293 0.556127 0.148 Uiso 0.5 1 calc GR . . . .
C8 C 0.1659(3) 0.3305(2) 0.4607(6) 0.1034(15) Uani 1 1 d D U . . .
H8AA H 0.151148 0.301023 0.381232 0.124 Uiso 0.8 1 calc R . . A 1
H8AB H 0.193326 0.319552 0.592701 0.124 Uiso 0.8 1 calc R . . A 1
H8BC H 0.163131 0.348350 0.566472 0.124 Uiso 0.2 1 calc R . . B 2
H8BD H 0.117621 0.333053 0.352491 0.124 Uiso 0.2 1 calc R . . B 2
C9 C 0.0640(3) 0.500000 -0.1892(10) 0.112(2) Uani 1 2 d S T P . .
C10 C 0.1012(3) 0.3534(3) 0.4476(7) 0.108(2) Uani 0.8 1 d . . . C 1
H10A H 0.114033 0.380356 0.537524 0.163 Uiso 0.8 1 calc GR . . C 1
H10B H 0.071930 0.329861 0.477009 0.163 Uiso 0.8 1 calc GR . . C 1
H10C H 0.073566 0.365817 0.319388 0.163 Uiso 0.8 1 calc GR . . C 1
C13A C 0.422(2) 0.3279(10) 0.743(4) 0.085(8) Uani 0.18 1 d . . . D 1
H13A H 0.371878 0.332859 0.726177 0.127 Uiso 0.18 1 calc GR . . D 1
H13B H 0.453182 0.352361 0.830023 0.127 Uiso 0.18 1 calc GR . . D 1
H13C H 0.438011 0.295545 0.794457 0.127 Uiso 0.18 1 calc GR . . D 1
C12 C 0.3648(3) 0.4295(2) 0.6720(7) 0.0983(16) Uani 0.8 1 d . . . E 1
H12A H 0.375490 0.398119 0.736409 0.148 Uiso 0.8 1 calc GR . . E 1
H12B H 0.324674 0.444960 0.687388 0.148 Uiso 0.8 1 calc GR . . E 1
H12C H 0.407645 0.450304 0.726811 0.148 Uiso 0.8 1 calc GR . . E 1
C13 C 0.4165(5) 0.3018(3) 0.7193(10) 0.0941(19) Uani 0.82 1 d . . . D 2
H13D H 0.447395 0.314579 0.844920 0.141 Uiso 0.82 1 calc GR . . D 2
H13E H 0.431260 0.268560 0.709001 0.141 Uiso 0.82 1 calc GR . . D 2
H13F H 0.366050 0.301873 0.700010 0.141 Uiso 0.82 1 calc GR . . D 2
C14 C 0.5629(4) 0.3863(3) 0.8589(9) 0.094(2) Uani 0.58 1 d . . . F 1
H14A H 0.579086 0.357864 0.941343 0.141 Uiso 0.58 1 calc GR . . F 1
H14B H 0.513632 0.394800 0.837628 0.141 Uiso 0.58 1 calc GR . . F 1
H14C H 0.595331 0.413574 0.918663 0.141 Uiso 0.58 1 calc GR . . F 1
C14A C 0.5458(5) 0.4206(4) 0.7331(15) 0.089(3) Uani 0.42 1 d . . . F 2
H14D H 0.590252 0.438503 0.809039 0.134 Uiso 0.42 1 calc GR . . F 2
H14E H 0.519312 0.414383 0.808711 0.134 Uiso 0.42 1 calc GR . . F 2
H14F H 0.515595 0.439825 0.621970 0.134 Uiso 0.42 1 calc GR . . F 2
C12A C 0.4044(10) 0.4480(9) 0.617(3) 0.090(6) Uani 0.2 1 d . . . E 2
H12D H 0.385386 0.470400 0.681142 0.134 Uiso 0.2 1 calc GR . . E 2
H12E H 0.431060 0.466289 0.560666 0.134 Uiso 0.2 1 calc GR . . E 2
H12F H 0.436800 0.424653 0.707993 0.134 Uiso 0.2 1 calc GR . . E 2
C17 C 0.0262(5) 0.5425(4) -0.2379(14) 0.109(3) Uani 0.5 1 d D . . . .
H17A H -0.018749 0.537655 -0.352330 0.163 Uiso 0.5 1 calc GR . . . .
H17B H 0.055467 0.567361 -0.261271 0.163 Uiso 0.5 1 calc GR . . . .
H17C H 0.014807 0.553061 -0.134881 0.163 Uiso 0.5 1 calc GR . . . .
C10A C 0.1755(14) 0.2849(5) 0.510(3) 0.104(7) Uani 0.2 1 d D U . C 2
H10D H 0.200897 0.268646 0.445059 0.156 Uiso 0.2 1 calc GR . . C 2
H10E H 0.128405 0.269353 0.474039 0.156 Uiso 0.2 1 calc GR . . C 2
H10F H 0.204255 0.282349 0.646325 0.156 Uiso 0.2 1 calc GR . . C 2
C19 C 0.3686(5) 0.500000 0.1932(15) 0.099(3) Uani 0.65 2 d S T P G 1
H19A H 0.399608 0.474710 0.276524 0.149 Uiso 0.325 1 d R . . G 1
H19B H 0.391898 0.531620 0.233864 0.149 Uiso 0.325 1 d R . . G 1
H19C H 0.361088 0.493670 0.063434 0.149 Uiso 0.325 1 d R . . G 1
C19A C 0.3112(12) 0.500000 0.021(2) 0.107(6) Uani 0.35 2 d S T P G 2
H19D H 0.357673 0.484650 0.047871 0.161 Uiso 0.175 1 d R . . G 2
H19E H 0.311473 0.533420 -0.020809 0.161 Uiso 0.175 1 d R . . G 2
H19F H 0.272233 0.481930 -0.079139 0.161 Uiso 0.175 1 d R . . G 2
H9A H 0.056(10) 0.491(5) -0.31(2) 0.32(10) Uiso 0.5 1 d D . . . .
H9B H 0.010(8) 0.4852(14) -0.22(2) 0.21(7) Uiso 0.5 1 d D . . . .

loop_
_atom_site_aniso_label
_atom_site_aniso_U_11
_atom_site_aniso_U_22
_atom_site_aniso_U_33
_atom_site_aniso_U_23
_atom_site_aniso_U_13
_atom_site_aniso_U_12
Al2 0.0622(5) 0.0832(6) 0.0430(4) -0.0032(4) 0.0171(4) -0.0116(4)
Al3 0.0495(4) 0.0976(7) 0.0443(4) -0.0035(4) 0.0134(4) -0.0075(4)
Al1 0.0690(8) 0.0775(8) 0.0415(6) 0.000 0.0146(5) 0.000
O1 0.0596(11) 0.0776(12) 0.0396(9) -0.0005(8) 0.0158(8) 0.0031(9)
O2 0.0474(13) 0.0884(19) 0.0398(13) 0.000 0.0135(11) 0.000
O3 0.0542(10) 0.0827(13) 0.0386(9) -0.0021(9) 0.0146(8) -0.0071(9)
O4 0.0578(11) 0.0915(14) 0.0402(9) -0.0047(9) 0.0140(8) -0.0098(10)
O5 0.0499(15) 0.105(2) 0.0486(15) 0.000 0.0181(12) 0.000
O6 0.0762(14) 0.0833(14) 0.0493(11) -0.0050(10) 0.0181(10) -0.0137(12)
O7 0.0502(11) 0.123(2) 0.0525(12) -0.0065(12) 0.0103(10) -0.0074(12)
O8 0.0741(13) 0.0811(14) 0.0433(10) 0.0015(9) 0.0199(9) -0.0083(11)
O9 0.0786(15) 0.0999(17) 0.0555(12) -0.0086(11) 0.0264(11) -0.0277(13)
O10 0.0835(15) 0.0802(14) 0.0489(11) -0.0021(10) 0.0191(11) -0.0011(11)
O11 0.0593(12) 0.122(2) 0.0553(12) -0.0127(13) 0.0222(10) -0.0206(13)
C1 0.045(2) 0.139(5) 0.053(3) 0.000 0.0094(19) 0.000
C2 0.075(2) 0.114(3) 0.0487(17) -0.0163(18) 0.0228(16) -0.036(2)
C3 0.078(2) 0.082(2) 0.0438(15) -0.0006(14) 0.0191(15) -0.0115(17)
C4 0.097(3) 0.087(2) 0.0560(18) -0.0058(16) 0.0297(18) -0.012(2)
C5 0.099(3) 0.105(3) 0.069(2) -0.018(2) 0.036(2) -0.008(2)
C6 0.121(3) 0.113(3) 0.0447(17) 0.0025(18) 0.0233(19) 0.006(3)
C7 0.102(4) 0.128(5) 0.087(4) 0.000 0.061(3) 0.000
C8 0.106(3) 0.147(4) 0.064(2) -0.027(2) 0.044(2) -0.056(3)
C9 0.057(3) 0.172(7) 0.072(4) 0.000 -0.005(3) 0.000
C10 0.061(2) 0.201(6) 0.061(3) -0.002(3) 0.025(2) -0.033(3)
C13A 0.112(18) 0.089(17) 0.039(9) -0.006(12) 0.019(10) -0.020(17)
C12 0.102(4) 0.127(4) 0.054(2) -0.006(3) 0.023(2) 0.009(3)
C13 0.116(5) 0.101(4) 0.067(4) 0.018(4) 0.040(3) -0.007(4)
C14 0.102(5) 0.119(6) 0.060(3) -0.008(4) 0.034(3) -0.008(4)
C14A 0.081(6) 0.102(7) 0.081(6) -0.013(5) 0.032(5) 0.003(5)
C12A 0.069(10) 0.139(18) 0.056(9) -0.017(10) 0.022(8) -0.037(11)
C17 0.063(4) 0.137(8) 0.082(5) 0.008(5) -0.009(4) -0.012(5)
C10A 0.128(14) 0.108(13) 0.098(12) 0.010(10) 0.068(11) -0.015(11)
C19 0.077(5) 0.130(8) 0.094(6) 0.000 0.040(5) 0.000
C19A 0.133(16) 0.139(15) 0.067(10) 0.000 0.060(11) 0.000

loop_
_atom_type_symbol
_atom_type_description
_atom_type_scat_dispersion_real
_atom_type_scat_dispersion_imag
_atom_type_scat_source
C C 0.0147 0.0070 'International Tables Vol C Tables 4.2.6.8 and 6.1.1.4'
H H 0.0000 0.0000 'International Tables Vol C Tables 4.2.6.8 and 6.1.1.4'
Al Al 0.1763 0.1843 'International Tables Vol C Tables 4.2.6.8 and 6.1.1.4'
O O 0.0412 0.0250 'International Tables Vol C Tables 4.2.6.8 and 6.1.1.4'

loop_
_geom_angle_atom_site_label_1
_geom_angle_atom_site_label_2
_geom_angle_atom_site_label_3
_geom_angle
_geom_angle_site_symmetry_1
_geom_angle_site_symmetry_3
_geom_angle_publ_flag
Al1 Al2 Al3 144.30(5) . . ?
O1 Al2 Al3 111.29(8) 2_656 . ?
O1 Al2 Al1 40.18(7) 2_656 . ?
O1 Al2 O3 97.59(10) 2_656 . ?
O1 Al2 O6 89.11(10) 2_656 . ?
O1 Al2 O8 77.46(9) 2_656 . ?
O1 Al2 O9 167.55(12) 2_656 . ?
O3 Al2 Al3 40.13(6) . . ?
O3 Al2 Al1 110.95(7) . . ?
O3 Al2 O6 167.72(11) . . ?
O3 Al2 O9 89.76(11) . . ?
O4 Al2 Al3 39.58(7) . . ?
O4 Al2 Al1 137.51(8) . . ?
O4 Al2 O1 98.46(9) . 2_656 ?
O4 Al2 O3 77.10(9) . . ?
O4 Al2 O6 91.78(10) . . ?
O4 Al2 O8 173.26(11) . . ?
O4 Al2 O9 92.97(11) . . ?
O6 Al2 Al3 127.68(8) . . ?
O6 Al2 Al1 80.75(8) . . ?
O8 Al2 Al3 136.83(8) . . ?
O8 Al2 Al1 39.85(7) . . ?
O8 Al2 O3 97.99(9) . . ?
O8 Al2 O6 93.51(11) . . ?
O8 Al2 O9 91.61(11) . . ?
O9 Al2 Al3 80.75(10) . . ?
O9 Al2 Al1 127.58(10) . . ?
O9 Al2 O6 85.58(11) . . ?
Al3 Al3 Al2 143.79(3) 6_565 . ?
O2 Al3 Al2 110.30(8) . . ?
O2 Al3 Al3 39.93(7) . 6_565 ?
O2 Al3 O3 97.00(10) . . ?
O2 Al3 O5 77.87(10) . . ?
O2 Al3 O7 89.92(12) . . ?
O2 Al3 O11 168.84(12) . . ?
O3 Al3 Al2 40.33(7) . . ?
O3 Al3 Al3 111.03(7) . 6_565 ?
O3 Al3 O5 98.99(11) . . ?
O3 Al3 O7 167.91(12) . . ?
O3 Al3 O11 89.26(10) . . ?
O4 Al3 Al2 39.73(7) . . ?
O4 Al3 Al3 135.97(7) . 6_565 ?
O4 Al3 O2 97.35(10) . . ?
O4 Al3 O3 77.43(9) . . ?
O4 Al3 O5 173.74(11) . . ?
O4 Al3 O7 91.90(10) . . ?
O4 Al3 O11 93.02(11) . . ?
O5 Al3 Al2 138.09(9) . . ?
O5 Al3 Al3 40.39(7) . 6_565 ?
O5 Al3 O7 92.13(12) . . ?
O5 Al3 O11 92.06(11) . . ?
O7 Al3 Al2 127.77(10) . . ?
O7 Al3 Al3 80.58(9) . 6_565 ?
O7 Al3 O11 85.59(11) . . ?
O11 Al3 Al2 80.41(10) . . ?
O11 Al3 Al3 129.02(9) . 6_565 ?
Al2 Al1 Al2 143.80(7) . 2_656 ?
O1 Al1 Al2 40.11(6) . 2_656 ?
O1 Al1 Al2 110.51(8) 2_656 2_656 ?
O1 Al1 Al2 110.51(8) . . ?
O1 Al1 Al2 40.11(6) 2_656 . ?
O1 Al1 O1 96.31(14) . 2_656 ?
O1 Al1 O10 89.71(9) . 2_656 ?
O1 Al1 O10 168.44(10) 2_656 2_656 ?
O1 Al1 O10 168.44(10) . . ?
O1 Al1 O10 89.71(9) 2_656 . ?
O8 Al1 Al2 40.13(6) . . ?
O8 Al1 Al2 137.22(7) . 2_656 ?
O8 Al1 Al2 137.22(7) 2_656 . ?
O8 Al1 Al2 40.13(6) 2_656 2_656 ?
O8 Al1 O1 98.50(9) . . ?
O8 Al1 O1 77.66(9) 2_656 . ?
O8 Al1 O1 98.50(9) 2_656 2_656 ?
O8 Al1 O1 77.66(9) . 2_656 ?
O8 Al1 O8 174.34(16) 2_656 . ?
O8 Al1 O10 91.73(10) . 2_656 ?
O8 Al1 O10 92.41(10) . . ?
O8 Al1 O10 92.41(10) 2_656 2_656 ?
O8 Al1 O10 91.73(10) 2_656 . ?
O10 Al1 Al2 80.37(7) 2_656 2_656 ?
O10 Al1 Al2 128.40(8) 2_656 . ?
O10 Al1 Al2 128.39(8) . 2_656 ?
O10 Al1 Al2 80.38(7) . . ?
O10 Al1 O10 86.14(14) 2_656 . ?
Al2 O1 Al1 99.71(10) 2_656 . ?
C14 O1 Al2 124.2(3) . 2_656 ?
C14 O1 Al1 122.4(3) . . ?
C14A O1 Al1 128.1(4) . . ?
Al3 O2 Al3 100.13(14) 6_565 . ?
C19 O2 Al3 126.65(15) . 6_565 ?
C19 O2 Al3 126.65(15) . . ?
C19A O2 Al3 122.9(4) . . ?
Al3 O3 Al2 99.54(9) . . ?
C12 O3 Al2 124.7(3) . . ?
C12 O3 Al3 123.2(3) . . ?
C12A O3 Al2 126.4(10) . . ?
C12A O3 Al3 129.7(10) . . ?
Al3 O4 Al2 100.69(9) . . ?
C6 O4 Al2 130.8(2) . . ?
C6 O4 Al3 127.9(2) . . ?
Al3 O5 Al3 99.21(14) 6_565 . ?
C7 O5 Al3 126.25(13) . 6_565 ?
C7 O5 Al3 126.25(13) . . ?
C3 O6 Al2 127.0(2) . . ?
C1 O7 Al3 126.8(3) . . ?
Al1 O8 Al2 100.03(10) . . ?
C13A O8 Al2 124.8(16) . . ?
C13A O8 Al1 133.3(16) . . ?
C13 O8 Al2 129.3(4) . . ?
C13 O8 Al1 125.9(4) . . ?
C2 O9 Al2 126.8(3) . . ?
C3 O10 Al1 126.7(2) . . ?
C2 O11 Al3 126.7(2) . . ?
O7 C1 O7 125.2(4) . 6_565 ?
O7 C1 C9 117.4(2) 6_565 . ?
O7 C1 C9 117.4(2) . . ?
O9 C2 O11 125.3(3) . . ?
O9 C2 C8 117.6(5) . . ?
O11 C2 C8 117.1(4) . . ?
O6 C3 O10 125.0(3) . . ?
O6 C3 C4 116.4(3) . . ?
O10 C3 C4 118.6(3) . . ?
C3 C4 H4A 108.3 . . ?
C3 C4 H4B 108.3 . . ?
H4A C4 H4B 107.4 . . ?
C5 C4 C3 115.8(3) . . ?
C5 C4 H4A 108.3 . . ?
C5 C4 H4B 108.3 . . ?
C4 C5 H5A 109.4 . . ?
C4 C5 H5B 109.4 . . ?
C4 C5 H5C 109.6 . . ?
H5A C5 H5B 109.5 . . ?
H5A C5 H5C 109.5 . . ?
H5B C5 H5C 109.5 . . ?
O4 C6 H6A 109.5 . . ?
O4 C6 H6B 109.3 . . ?
O4 C6 H6C 109.6 . . ?
H6A C6 H6B 109.4 . . ?
H6A C6 H6C 109.5 . . ?
H6B C6 H6C 109.5 . . ?
O5 C7 H7A 109.5(7) . 6_565 ?
O5 C7 H7A 109.5 . . ?
O5 C7 H7B 109.5 . . ?
O5 C7 H7B 109.5(17) . 6_565 ?
O5 C7 H7C 109.5(10) . 6_565 ?
O5 C7 H7C 109.5 . . ?
H7A C7 H7A 21.4 . 6_565 ?
H7A C7 H7B 109.5 6_565 6_565 ?
H7A C7 H7B 109.5 . . ?
H7A C7 H7B 126.6 . 6_565 ?
H7A C7 H7C 109.5 6_565 6_565 ?
H7A C7 H7C 90.1 . 6_565 ?
H7A C7 H7C 109.5 . . ?
H7B C7 H7A 126.6 . 6_565 ?
H7B C7 H7B 90.1 . 6_565 ?
H7B C7 H7C 109.5 . . ?
H7B C7 H7C 109.5 6_565 6_565 ?
H7B C7 H7C 21.4 . 6_565 ?
H7C C7 H7A 90.1 . 6_565 ?
H7C C7 H7B 21.4 . 6_565 ?
H7C C7 H7C 126.6 . 6_565 ?
C2 C8 H8AA 107.3 . . ?
C2 C8 H8AB 107.3 . . ?
C2 C8 H8BC 106.8 . . ?
C2 C8 H8BD 106.8 . . ?
H8AA C8 H8AB 106.9 . . ?
H8BC C8 H8BD 106.6 . . ?
C10 C8 C2 120.0(5) . . ?
C10 C8 H8AA 107.3 . . ?
C10 C8 H8AB 107.3 . . ?
C10A C8 C2 122.3(12) . . ?
C10A C8 H8BC 106.8 . . ?
C10A C8 H8BD 106.8 . . ?
C1 C9 H9A 126(10) . 6_565 ?
C1 C9 H9A 126(10) . . ?
C1 C9 H9B 133(7) . . ?
C1 C9 H9B 133(7) . 6_565 ?
C17 C9 C1 117.9(4) . . ?
C17 C9 C1 117.9(4) 6_565 . ?
C17 C9 C17 118.3(8) 6_565 . ?
C17 C9 H9A 70(10) . 6_565 ?
C17 C9 H9A 96(7) . . ?
C17 C9 H9A 70(10) 6_565 . ?
C17 C9 H9A 96(7) 6_565 6_565 ?
C17 C9 H9B 82(4) 6_565 6_565 ?
C17 C9 H9B 82(4) . . ?
C17 C9 H9B 40(5) 6_565 . ?
C17 C9 H9B 40(5) . 6_565 ?
H9A C9 H9A 31(10) . 6_565 ?
H9A C9 H9B 89(10) . . ?
H9A C9 H9B 89(10) 6_565 6_565 ?
H9A C9 H9B 101(10) . 6_565 ?
H9B C9 H9A 101(10) . 6_565 ?
H9B C9 H9B 43(9) . 6_565 ?
C8 C10 H10A 109.5 . . ?
C8 C10 H10B 109.5 . . ?
C8 C10 H10C 109.5 . . ?
H10A C10 H10B 109.5 . . ?
H10A C10 H10C 109.5 . . ?
H10B C10 H10C 109.5 . . ?
O8 C13A H13A 109.5 . . ?
O8 C13A H13B 109.5 . . ?
O8 C13A H13C 109.5 . . ?
H13A C13A H13B 109.5 . . ?
H13A C13A H13C 109.5 . . ?
H13B C13A H13C 109.5 . . ?
O3 C12 H12A 109.5 . . ?
O3 C12 H12B 109.5 . . ?
O3 C12 H12C 109.5 . . ?
H12A C12 H12B 109.5 . . ?
H12A C12 H12C 109.5 . . ?
H12B C12 H12C 109.5 . . ?
O8 C13 H13D 109.5 . . ?
O8 C13 H13E 109.5 . . ?
O8 C13 H13F 109.5 . . ?
H13D C13 H13E 109.5 . . ?
H13D C13 H13F 109.5 . . ?
H13E C13 H13F 109.5 . . ?
O1 C14 H14A 109.5 . . ?
O1 C14 H14B 109.5 . . ?
O1 C14 H14C 109.5 . . ?
H14A C14 H14B 109.5 . . ?
H14A C14 H14C 109.5 . . ?
H14B C14 H14C 109.5 . . ?
O1 C14A H14D 109.5 . . ?
O1 C14A H14E 109.5 . . ?
O1 C14A H14F 109.5 . . ?
H14D C14A H14E 109.5 . . ?
H14D C14A H14F 109.5 . . ?
H14E C14A H14F 109.5 . . ?
O3 C12A H12D 109.5 . . ?
O3 C12A H12E 109.5 . . ?
O3 C12A H12F 109.5 . . ?
H12D C12A H12E 109.5 . . ?
H12D C12A H12F 109.5 . . ?
H12E C12A H12F 109.5 . . ?
C9 C17 H17A 109.5 . . ?
C9 C17 H17B 109.5 . . ?
C9 C17 H17C 109.5 . . ?
C9 C17 H9A 40(5) . 6_565 ?
C9 C17 H9B 54(8) . 6_565 ?
H17A C17 H17B 109.5 . . ?
H17A C17 H17C 109.5 . . ?
H17A C17 H9A 86.3 . 6_565 ?
H17A C17 H9B 77.1 . 6_565 ?
H17B C17 H17C 109.5 . . ?
H17B C17 H9A 88.7 . 6_565 ?
H17B C17 H9B 163.7 . 6_565 ?
H17C C17 H9A 149.0 . 6_565 ?
H17C C17 H9B 81.0 . 6_565 ?
H9A C17 H9B 77(7) 6_565 6_565 ?
C8 C10A H10D 109.5 . . ?
C8 C10A H10E 109.5 . . ?
C8 C10A H10F 109.5 . . ?
H10D C10A H10E 109.5 . . ?
H10D C10A H10F 109.5 . . ?
H10E C10A H10F 109.5 . . ?
O2 C19 H19A 109.4(3) . 6_565 ?
O2 C19 H19A 109.4 . . ?
O2 C19 H19B 109.42(14) . 6_565 ?
O2 C19 H19B 109.4 . . ?
O2 C19 H19C 109.7 . . ?
O2 C19 H19C 109.7(4) . 6_565 ?
O2 C19 H19D 106.1(12) . 6_565 ?
H19A C19 H19A 90.9 . 6_565 ?
H19A C19 H19B 109.5 6_565 6_565 ?
H19A C19 H19B 109.5 . . ?
H19A C19 H19B 20.5 . 6_565 ?
H19A C19 H19C 109.5 6_565 6_565 ?
H19A C19 H19C 126.0 . 6_565 ?
H19A C19 H19C 109.5 . . ?
H19A C19 H19D 101.1 6_565 6_565 ?
H19A C19 H19D 136.1 . 6_565 ?
H19B C19 H19A 20.5 . 6_565 ?
H19B C19 H19B 126.0 . 6_565 ?
H19B C19 H19C 109.5 . . ?
H19B C19 H19C 90.9 . 6_565 ?
H19B C19 H19C 109.5 6_565 6_565 ?
H19B C19 H19D 120.8 6_565 6_565 ?
H19B C19 H19D 81.6 . 6_565 ?
H19C C19 H19A 126.0 . 6_565 ?
H19C C19 H19B 90.9 . 6_565 ?
H19C C19 H19C 20.6 . 6_565 ?
H19C C19 H19D 32.1 . 6_565 ?
H19C C19 H19D 11.7 6_565 6_565 ?
O2 C19A H19C 104.2(15) . 6_565 ?
O2 C19A H19D 108.8 . . ?
O2 C19A H19D 108.8(8) . 6_565 ?
O2 C19A H19E 109.5 . . ?
O2 C19A H19E 109.52(4) . 6_565 ?
O2 C19A H19F 110.1 . . ?
O2 C19A H19F 110.1(7) . 6_565 ?
H19C C19A H19D 16.2 6_565 6_565 ?
H19C C19A H19E 97.4 6_565 6_565 ?
H19C C19A H19F 124.9 6_565 6_565 ?
H19D C19A H19E 109.5 . . ?
H19D C19A H19F 109.5 . . ?
H19E C19A H19F 109.5 . . ?

loop_
_geom_bond_atom_site_label_1
_geom_bond_atom_site_label_2
_geom_bond_distance
_geom_bond_site_symmetry_2
_geom_bond_publ_flag
Al2 Al3 2.8662(14) . ?
Al2 Al1 2.8638(11) . ?
Al2 O1 1.872(2) 2_656 ?
Al2 O3 1.881(2) . ?
Al2 O4 1.865(2) . ?
Al2 O6 1.912(2) . ?
Al2 O8 1.874(2) . ?
Al2 O9 1.912(3) . ?
Al3 Al3 2.861(2) 6_565 ?
Al3 O2 1.866(2) . ?
Al3 O3 1.873(2) . ?
Al3 O4 1.858(2) . ?
Al3 O5 1.878(2) . ?
Al3 O7 1.912(2) . ?
Al3 O11 1.919(3) . ?
Al1 O1 1.875(2) 2_656 ?
Al1 O1 1.875(2) . ?
Al1 O8 1.863(2) 2_656 ?
Al1 O8 1.863(2) . ?
Al1 O10 1.925(2) . ?
Al1 O10 1.925(2) 2_656 ?
O1 C14 1.473(7) . ?
O1 C14A 1.421(9) . ?
O2 C19 1.416(9) . ?
O2 C19A 1.514(15) . ?
O3 C12 1.451(5) . ?
O3 C12A 1.431(16) . ?
O4 C6 1.410(4) . ?
O5 C7 1.438(6) . ?
O6 C3 1.258(4) . ?
O7 C1 1.259(3) . ?
O8 C13A 1.31(3) . ?
O8 C13 1.435(7) . ?
O9 C2 1.258(5) . ?
O10 C3 1.262(4) . ?
O11 C2 1.263(5) . ?
C1 C9 1.508(7) . ?
C2 C8 1.486(5) . ?
C3 C4 1.504(5) . ?
C4 H4A 0.9700 . ?
C4 H4B 0.9700 . ?
C4 C5 1.487(6) . ?
C5 H5A 0.9604 . ?
C5 H5B 0.9600 . ?
C5 H5C 0.9599 . ?
C6 H6A 0.9600 . ?
C6 H6B 0.9604 . ?
C6 H6C 0.9595 . ?
C7 H7A 0.9600 . ?
C7 H7A 0.96(3) 6_565 ?
C7 H7B 0.96(8) 6_565 ?
C7 H7B 0.9600 . ?
C7 H7C 0.9600 . ?
C7 H7C 0.96(5) 6_565 ?
C8 H8AA 0.9700 . ?
C8 H8AB 0.9700 . ?
C8 H8BC 0.9700 . ?
C8 H8BD 0.9700 . ?
C8 C10 1.405(7) . ?
C8 C10A 1.281(10) . ?
C9 C17 1.340(11) 6_565 ?
C9 C17 1.340(11) . ?
C9 H9A 0.91(14) . ?
C9 H9A 0.91(14) 6_565 ?
C9 H9B 1.09(12) 6_565 ?
C9 H9B 1.09(12) . ?
C10 H10A 0.9600 . ?
C10 H10B 0.9600 . ?
C10 H10C 0.9600 . ?
C13A H13A 0.9600 . ?
C13A H13B 0.9600 . ?
C13A H13C 0.9600 . ?
C12 H12A 0.9600 . ?
C12 H12B 0.9600 . ?
C12 H12C 0.9600 . ?
C13 H13D 0.9600 . ?
C13 H13E 0.9600 . ?
C13 H13F 0.9600 . ?
C14 H14A 0.9600 . ?
C14 H14B 0.9600 . ?
C14 H14C 0.9600 . ?
C14A H14D 0.9600 . ?
C14A H14E 0.9600 . ?
C14A H14F 0.9600 . ?
C12A H12D 0.9600 . ?
C12A H12E 0.9600 . ?
C12A H12F 0.9600 . ?
C17 H17A 0.9600 . ?
C17 H17B 0.9600 . ?
C17 H17C 0.9600 . ?
C17 H9A 1.3(2) 6_565 ?
C17 H9B 0.87(10) 6_565 ?
C10A H10D 0.9600 . ?
C10A H10E 0.9600 . ?
C10A H10F 0.9600 . ?
C19 H19A 0.9601 . ?
C19 H19A 0.9601 6_565 ?
C19 H19B 0.9601 . ?
C19 H19B 0.9600 6_565 ?
C19 H19C 0.9601 6_565 ?
C19 H19C 0.9600 . ?
C19 H19D 1.123(16) 6_565 ?
C19A H19D 0.9600 . ?
C19A H19D 0.9600 6_565 ?
C19A H19E 0.9600 . ?
C19A H19E 0.9599 6_565 ?
C19A H19F 0.9600 6_565 ?
C19A H19F 0.9600 . ?

loop_
_geom_torsion_atom_site_label_1
_geom_torsion_atom_site_label_2
_geom_torsion_atom_site_label_3
_geom_torsion_atom_site_label_4
_geom_torsion
_geom_torsion_site_symmetry_1
_geom_torsion_site_symmetry_2
_geom_torsion_site_symmetry_3
_geom_torsion_site_symmetry_4
_geom_torsion_publ_flag
Al2 Al3 O2 Al3 -153.94(7) . . . 6_565 ?
Al2 Al3 O2 C19 -1.2(5) . . . . ?
Al2 Al3 O2 C19A 65.6(9) . . . . ?
Al2 Al3 O3 C12 -143.2(4) . . . . ?
Al2 Al3 O3 C12A 157.0(10) . . . . ?
Al2 Al3 O4 C6 172.0(4) . . . . ?
Al2 Al3 O5 Al3 123.67(9) . . . 6_565 ?
Al2 Al3 O5 C7 -86.8(4) . . . . ?
Al2 Al1 O1 Al2 -153.29(6) . . . 2_656 ?
Al2 Al1 O1 C14 -141.7(4) 2_656 . . . ?
Al2 Al1 O1 C14 65.0(4) . . . . ?
Al2 Al1 O1 C14A 0.0(6) . . . . ?
Al2 Al1 O1 C14A 153.2(6) 2_656 . . . ?
Al2 Al1 O8 Al2 124.16(11) 2_656 . . . ?
Al2 Al1 O8 C13A -40.3(16) 2_656 . . . ?
Al2 Al1 O8 C13A -164.4(16) . . . . ?
Al2 Al1 O8 C13 157.1(4) . . . . ?
Al2 Al1 O8 C13 -78.7(4) 2_656 . . . ?
Al2 O6 C3 O10 2.4(5) . . . . ?
Al2 O6 C3 C4 -178.3(2) . . . . ?
Al2 O9 C2 O11 0.9(5) . . . . ?
Al2 O9 C2 C8 -179.9(2) . . . . ?
Al3 Al2 O3 C12 142.4(4) . . . . ?
Al3 Al2 O3 C12A -158.0(10) . . . . ?
Al3 Al2 O4 C6 -171.7(4) . . . . ?
Al3 Al2 O8 Al1 -125.11(10) . . . . ?
Al3 Al2 O8 C13A 41.1(14) . . . . ?
Al3 Al2 O8 C13 78.9(4) . . . . ?
Al3 Al3 O2 C19 152.7(6) 6_565 . . . ?
Al3 Al3 O2 C19A -140.5(9) 6_565 . . . ?
Al3 Al3 O3 Al2 -151.98(6) 6_565 . . . ?
Al3 Al3 O3 C12 64.8(4) 6_565 . . . ?
Al3 Al3 O3 C12A 5.0(10) 6_565 . . . ?
Al3 Al3 O4 Al2 124.86(8) 6_565 . . . ?
Al3 Al3 O4 C6 -63.1(3) 6_565 . . . ?
Al3 Al3 O5 C7 149.5(4) 6_565 . . . ?
Al3 O7 C1 O7 2.2(8) . . . 6_565 ?
Al3 O7 C1 C9 -178.8(4) . . . . ?
Al3 O11 C2 O9 -0.2(5) . . . . ?
Al3 O11 C2 C8 -179.4(2) . . . . ?
Al1 Al2 O3 Al3 153.49(6) . . . . ?
Al1 Al2 O3 C12 -64.1(3) . . . . ?
Al1 Al2 O3 C12A -4.5(10) . . . . ?
Al1 Al2 O4 Al3 -124.49(10) . . . . ?
Al1 Al2 O4 C6 63.8(4) . . . . ?
Al1 Al2 O8 C13A 166.2(14) . . . . ?
Al1 Al2 O8 C13 -156.0(5) . . . . ?
Al1 O10 C3 O6 -4.7(5) . . . . ?
Al1 O10 C3 C4 176.0(2) . . . . ?
O1 Al2 O3 Al3 114.23(10) 2_656 . . . ?
O1 Al2 O3 C12 -103.4(3) 2_656 . . . ?
O1 Al2 O3 C12A -43.8(10) 2_656 . . . ?
O1 Al2 O4 Al3 -113.35(10) 2_656 . . . ?
O1 Al2 O4 C6 75.0(3) 2_656 . . . ?
O1 Al2 O8 Al1 -17.25(10) 2_656 . . . ?
O1 Al2 O8 C13A 149.0(14) 2_656 . . . ?
O1 Al2 O8 C13 -173.2(4) 2_656 . . . ?
O1 Al1 O1 Al2 -114.57(11) 2_656 . . 2_656 ?
O1 Al1 O1 C14 103.8(4) 2_656 . . . ?
O1 Al1 O1 C14A 38.7(6) 2_656 . . . ?
O1 Al1 O8 Al2 17.21(10) 2_656 . . . ?
O1 Al1 O8 Al2 111.86(10) . . . . ?
O1 Al1 O8 C13A -52.6(16) . . . . ?
O1 Al1 O8 C13A -147.2(16) 2_656 . . . ?
O1 Al1 O8 C13 -91.0(4) . . . . ?
O1 Al1 O8 C13 174.3(4) 2_656 . . . ?
O2 Al3 O3 Al2 -113.28(10) . . . . ?
O2 Al3 O3 C12 103.5(4) . . . . ?
O2 Al3 O3 C12A 43.7(10) . . . . ?
O2 Al3 O4 Al2 113.08(11) . . . . ?
O2 Al3 O4 C6 -74.9(3) . . . . ?
O2 Al3 O5 Al3 16.71(12) . . . 6_565 ?
O2 Al3 O5 C7 166.2(4) . . . . ?
O3 Al2 O4 Al3 -17.45(9) . . . . ?
O3 Al2 O4 C6 170.9(3) . . . . ?
O3 Al2 O8 Al1 -113.30(11) . . . . ?
O3 Al2 O8 C13A 52.9(14) . . . . ?
O3 Al2 O8 C13 90.7(4) . . . . ?
O3 Al3 O2 Al3 -114.61(11) . . . 6_565 ?
O3 Al3 O2 C19 38.1(5) . . . . ?
O3 Al3 O2 C19A 104.9(9) . . . . ?
O3 Al3 O4 Al2 17.50(10) . . . . ?
O3 Al3 O4 C6 -170.5(3) . . . . ?
O3 Al3 O5 Al3 112.01(12) . . . 6_565 ?
O3 Al3 O5 C7 -98.5(4) . . . . ?
O4 Al2 O3 Al3 17.24(9) . . . . ?
O4 Al2 O3 C12 159.7(3) . . . . ?
O4 Al2 O3 C12A -140.8(10) . . . . ?
O4 Al3 O2 Al3 167.23(10) . . . 6_565 ?
O4 Al3 O2 C19 -40.1(5) . . . . ?
O4 Al3 O2 C19A 26.8(9) . . . . ?
O4 Al3 O3 Al2 -17.28(9) . . . . ?
O4 Al3 O3 C12 -160.5(4) . . . . ?
O4 Al3 O3 C12A 139.7(10) . . . . ?
O5 Al3 O2 Al3 -16.87(12) . . . 6_565 ?
O5 Al3 O2 C19 135.8(5) . . . . ?
O5 Al3 O2 C19A -157.4(9) . . . . ?
O5 Al3 O3 Al2 167.95(10) . . . . ?
O5 Al3 O3 C12 24.8(4) . . . . ?
O5 Al3 O3 C12A -35.1(10) . . . . ?
O6 Al2 O3 Al3 -8.3(5) . . . . ?
O6 Al2 O3 C12 134.1(5) . . . . ?
O6 Al2 O3 C12A -166.3(11) . . . . ?
O6 Al2 O4 Al3 157.29(11) . . . . ?
O6 Al2 O4 C6 -14.4(3) . . . . ?
O6 Al2 O8 Al1 71.05(12) . . . . ?
O6 Al2 O8 C13A -122.7(14) . . . . ?
O6 Al2 O8 C13 -84.9(4) . . . . ?
O6 C3 C4 C5 -173.3(3) . . . . ?
O7 Al3 O2 Al3 75.33(13) . . . 6_565 ?
O7 Al3 O2 C19 -132.0(5) . . . . ?
O7 Al3 O2 C19A -65.2(9) . . . . ?
O7 Al3 O3 Al2 11.3(5) . . . . ?
O7 Al3 O3 C12 -131.9(6) . . . . ?
O7 Al3 O3 C12A 168.2(11) . . . . ?
O7 Al3 O4 Al2 -156.76(12) . . . . ?
O7 Al3 O4 C6 15.3(3) . . . . ?
O7 Al3 O5 Al3 -72.75(13) . . . 6_565 ?
O7 Al3 O5 C7 76.8(4) . . . . ?
O7 C1 C9 C17 -14.2(11) 6_565 . . . ?
O7 C1 C9 C17 166.7(7) . . . . ?
O7 C1 C9 C17 14.2(11) . . . 6_565 ?
O7 C1 C9 C17 -166.7(7) 6_565 . . 6_565 ?
O8 Al2 O3 Al3 -167.45(10) . . . . ?
O8 Al2 O3 C12 -25.0(3) . . . . ?
O8 Al2 O3 C12A 34.5(10) . . . . ?
O8 Al1 O1 Al2 167.02(10) . . . 2_656 ?
O8 Al1 O1 Al2 -17.21(10) 2_656 . . 2_656 ?
O8 Al1 O1 C14 -158.9(4) 2_656 . . . ?
O8 Al1 O1 C14 25.3(4) . . . . ?
O8 Al1 O1 C14A 136.0(6) 2_656 . . . ?
O8 Al1 O1 C14A -39.7(6) . . . . ?
O9 Al2 O3 Al3 -75.85(11) . . . . ?
O9 Al2 O3 C12 66.6(3) . . . . ?
O9 Al2 O3 C12A 126.1(10) . . . . ?
O9 Al2 O4 Al3 71.63(12) . . . . ?
O9 Al2 O4 C6 -100.1(3) . . . . ?
O9 Al2 O8 Al1 156.72(12) . . . . ?
O9 Al2 O8 C13A -37.0(14) . . . . ?
O9 Al2 O8 C13 0.7(4) . . . . ?
O9 C2 C8 C10 -178.2(4) . . . . ?
O9 C2 C8 C10A -2.1(14) . . . . ?
O10 Al1 O1 Al2 6.5(6) . . . 2_656 ?
O10 Al1 O1 Al2 75.31(10) 2_656 . . 2_656 ?
O10 Al1 O1 C14 -135.2(6) . . . . ?
O10 Al1 O1 C14 -66.4(4) 2_656 . . . ?
O10 Al1 O1 C14A 159.7(7) . . . . ?
O10 Al1 O1 C14A -131.4(6) 2_656 . . . ?
O10 Al1 O8 Al2 -71.97(11) . . . . ?
O10 Al1 O8 Al2 -158.17(11) 2_656 . . . ?
O10 Al1 O8 C13A 37.4(16) 2_656 . . . ?
O10 Al1 O8 C13A 123.6(16) . . . . ?
O10 Al1 O8 C13 -1.0(4) 2_656 . . . ?
O10 Al1 O8 C13 85.2(4) . . . . ?
O10 C3 C4 C5 6.1(5) . . . . ?
O11 Al3 O2 Al3 9.1(6) . . . 6_565 ?
O11 Al3 O2 C19 161.9(7) . . . . ?
O11 Al3 O2 C19A -131.3(10) . . . . ?
O11 Al3 O3 Al2 75.98(11) . . . . ?
O11 Al3 O3 C12 -67.2(4) . . . . ?
O11 Al3 O3 C12A -127.1(10) . . . . ?
O11 Al3 O4 Al2 -71.07(11) . . . . ?
O11 Al3 O4 C6 101.0(3) . . . . ?
O11 Al3 O5 Al3 -158.42(12) . . . 6_565 ?
O11 Al3 O5 C7 -8.9(4) . . . . ?
O11 C2 C8 C10 1.1(5) . . . . ?
O11 C2 C8 C10A 177.1(14) . . . . ?
